data_7020476
loop_
_publ_author_name
'Li, Zong-Ze'
'Du, Lin'
'Zhou, Jie'
'Zhu, Ming-Rong'
'Qian, Fen-Hua'
'Liu, Jing'
'Chen, Peng'
'Zhao, Qi-Hua'

_publ_section_title
;
 Rational design of two bpy-bridged 3D and 2D Co(II) open frameworks with
 similar amino-acid-based Schiff bases.
;
_journal_issue 47
_journal_name_full 'Dalton transactions (Cambridge, England : 2003)'
_journal_page_first 14397
_journal_page_last 14403
_journal_paper_doi 10.1039/c2dt31670f
_journal_volume 41
_journal_year 2012
_chemical_formula_sum 'C19 H17 Co N2 O4'
_chemical_formula_weight 396.28
_chemical_name_systematic
;
?
;
_space_group_IT_number 88
_symmetry_cell_setting tetragonal
_symmetry_space_group_name_Hall '-I 4ad'
_symmetry_space_group_name_H-M 'I 41/a :2'
_atom_sites_solution_hydrogens geom
_atom_sites_solution_primary direct
_atom_sites_solution_secondary difmap
_audit_creation_method SHELXL-97
_cell_angle_alpha 90.00
_cell_angle_beta 90.00
_cell_angle_gamma 90.00
_cell_formula_units_Z 16
_cell_length_a 29.1220(15)
_cell_length_b 29.1220(15)
_cell_length_c 8.7975(9)
_cell_measurement_temperature 298(2)
_cell_volume 7461.1(9)
_computing_cell_refinement 'Bruker SMART'
_computing_data_collection 'Bruker SMART'
_computing_data_reduction 'Bruker SAINT'
_computing_molecular_graphics 'Diamond 3.1'
_computing_publication_material 'Diamond 3.1'
_computing_structure_refinement 'SHELXL-97 (Sheldrick, 1997)'
_computing_structure_solution 'SHELXS-97 (Sheldrick, 1990)'
_diffrn_ambient_temperature 298(2)
_diffrn_measured_fraction_theta_full 0.995
_diffrn_measured_fraction_theta_max 0.995
_diffrn_measurement_device_type 'CCD area detector'
_diffrn_measurement_method 'phi and omega scans'
_diffrn_radiation_monochromator graphite
_diffrn_radiation_source 'fine-focus sealed tube'
_diffrn_radiation_type MoK\a
_diffrn_radiation_wavelength 0.71073
_diffrn_reflns_av_R_equivalents 0.0548
_diffrn_reflns_av_sigmaI/netI 0.0396
_diffrn_reflns_limit_h_max 34
_diffrn_reflns_limit_h_min -31
_diffrn_reflns_limit_k_max 33
_diffrn_reflns_limit_k_min -34
_diffrn_reflns_limit_l_max 10
_diffrn_reflns_limit_l_min -9
_diffrn_reflns_number 20883
_diffrn_reflns_theta_full 25.25
_diffrn_reflns_theta_max 25.25
_diffrn_reflns_theta_min 1.40
_exptl_absorpt_coefficient_mu 0.945
_exptl_absorpt_correction_T_max 0.8483
_exptl_absorpt_correction_T_min 0.7711
_exptl_absorpt_correction_type multi-scan
_exptl_absorpt_process_details sadabs
_exptl_crystal_colour red
_exptl_crystal_density_diffrn 1.411
_exptl_crystal_density_method 'not measured'
_exptl_crystal_description block
_exptl_crystal_F_000 3264
_exptl_crystal_size_max 0.29
_exptl_crystal_size_mid 0.26
_exptl_crystal_size_min 0.18
_refine_diff_density_max 1.060
_refine_diff_density_min -0.853
_refine_diff_density_rms 0.087
_refine_ls_extinction_method none
_refine_ls_goodness_of_fit_ref 1.052
_refine_ls_hydrogen_treatment constr
_refine_ls_matrix_type full
_refine_ls_number_parameters 256
_refine_ls_number_reflns 3370
_refine_ls_number_restraints 0
_refine_ls_restrained_S_all 1.052
_refine_ls_R_factor_all 0.1047
_refine_ls_R_factor_gt 0.0718
_refine_ls_shift/su_max 0.005
_refine_ls_shift/su_mean 0.001
_refine_ls_structure_factor_coef Fsqd
_refine_ls_weighting_details 'calc w=1/[\s^2^(Fo^2^)+(0.1546P)^2^+9.3531P] where P=(Fo^2^+2Fc^2^)/3'
_refine_ls_weighting_scheme calc
_refine_ls_wR_factor_gt 0.2166
_refine_ls_wR_factor_ref 0.2434
_reflns_number_gt 2273
_reflns_number_total 3370
_reflns_threshold_expression >2sigma(I)
_cod_data_source_file c2dt31670f.txt
_cod_data_source_block 1
_cod_original_sg_symbol_H-M I4(1)/a
_cod_database_code 7020476

loop_
_symmetry_equiv_pos_as_xyz
'x, y, z'
'-x+1/2, -y, z+1/2'
'-y+3/4, x+1/4, z+1/4'
'y+3/4, -x+3/4, z+3/4'
'x+1/2, y+1/2, z+1/2'
'-x+1, -y+1/2, z+1'
'-y+5/4, x+3/4, z+3/4'
'y+5/4, -x+5/4, z+5/4'
'-x, -y, -z'
'x-1/2, y, -z-1/2'
'y-3/4, -x-1/4, -z-1/4'
'-y-3/4, x-3/4, -z-3/4'
'-x+1/2, -y+1/2, -z+1/2'
'x, y+1/2, -z'
'y-1/4, -x+1/4, -z+1/4'
'-y-1/4, x-1/4, -z-1/4'

loop_
_atom_site_label
_atom_site_type_symbol
_atom_site_fract_x
_atom_site_fract_y
_atom_site_fract_z
_atom_site_U_iso_or_equiv
_atom_site_adp_type
_atom_site_occupancy
_atom_site_symmetry_multiplicity
_atom_site_calc_flag
_atom_site_refinement_flags
_atom_site_disorder_assembly
_atom_site_disorder_group
C1 C 0.86215(18) 0.10486(17) 0.2648(6) 0.0570(13) Uani 1 1 d . . .
C2 C 0.8427(2) 0.0592(2) 0.2430(8) 0.0783(19) Uani 1 1 d . . .
H2 H 0.8361 0.0489 0.1454 0.094 Uiso 1 1 calc R . .
C3 C 0.8342(2) 0.0319(2) 0.3631(7) 0.0711(17) Uani 1 1 d . . .
H3 H 0.8217 0.0030 0.3452 0.085 Uiso 1 1 calc R . .
C4 C 0.84338(18) 0.04484(17) 0.5162(7) 0.0572(14) Uani 1 1 d . . .
C5 C 0.8353(2) 0.0147(2) 0.6369(8) 0.0678(16) Uani 1 1 d . . .
H5 H 0.8224 -0.0139 0.6175 0.081 Uiso 1 1 calc R . .
C6 C 0.8460(2) 0.0266(2) 0.7834(8) 0.0743(18) Uani 1 1 d . . .
H6 H 0.8415 0.0062 0.8633 0.089 Uiso 1 1 calc R . .
C7 C 0.8638(2) 0.0699(2) 0.8087(7) 0.0776(17) Uani 1 1 d . . .
H7 H 0.8706 0.0785 0.9079 0.093 Uiso 1 1 calc R . .
C8 C 0.8717(2) 0.10039(19) 0.6956(6) 0.0641(15) Uani 1 1 d . . .
H8 H 0.8837 0.1291 0.7191 0.077 Uiso 1 1 calc R . .
C9 C 0.86192(16) 0.08926(17) 0.5413(6) 0.0510(12) Uani 1 1 d . . .
C10 C 0.87081(17) 0.11962(16) 0.4153(6) 0.0467(11) Uani 1 1 d . . .
C11 C 0.88636(18) 0.16513(17) 0.4446(6) 0.0560(13) Uani 1 1 d . . .
H11A H 0.8631 0.1786 0.5096 0.067 Uiso 1 1 d R . .
C12 C 0.9133(4) 0.2400(2) 0.4085(8) 0.105(3) Uani 1 1 d . . .
H12A H 0.9425 0.2344 0.4554 0.126 Uiso 0.50 1 d PR A .
H12B H 0.8838 0.2516 0.4385 0.126 Uiso 0.50 1 d PR . .
C13 C 0.9369(12) 0.2495(9) 0.557(3) 0.140(15) Uani 0.359(19) 1 d P A 1
H13A H 0.9196 0.2361 0.6381 0.210 Uiso 0.359(19) 1 calc PR A 1
H13B H 0.9390 0.2821 0.5716 0.210 Uiso 0.359(19) 1 calc PR A 1
H13C H 0.9672 0.2365 0.5548 0.210 Uiso 0.359(19) 1 calc PR A 1
C13' C 0.8811(8) 0.2600(4) 0.5313(12) 0.140(10) Uani 0.641(19) 1 d P A 2
H13D H 0.8806 0.2398 0.6175 0.210 Uiso 0.641(19) 1 calc PR A 2
H13E H 0.8507 0.2629 0.4906 0.210 Uiso 0.641(19) 1 calc PR A 2
H13F H 0.8921 0.2896 0.5620 0.210 Uiso 0.641(19) 1 calc PR A 2
C14 C 0.92085(18) 0.27384(18) 0.2782(8) 0.0613(15) Uani 1 1 d . A .
C15 C 0.8377(2) 0.2561(2) -0.0675(10) 0.102(3) Uani 1 1 d . . .
H15 H 0.8609 0.2768 -0.0434 0.122 Uiso 1 1 calc R . .
C16 C 0.8035(3) 0.2710(3) -0.1599(12) 0.124(4) Uani 1 1 d . . .
H16 H 0.8035 0.3012 -0.1945 0.149 Uiso 1 1 calc R . .
C17 C 0.7693(2) 0.2422(3) -0.2018(9) 0.089(2) Uani 1 1 d . . .
C18 C 0.7727(3) 0.1992(2) -0.1444(11) 0.112(3) Uani 1 1 d . . .
H18 H 0.7500 0.1777 -0.1662 0.135 Uiso 1 1 calc R . .
C19 C 0.8085(2) 0.1871(2) -0.0562(10) 0.099(3) Uani 1 1 d . . .
H19 H 0.8103 0.1565 -0.0261 0.119 Uiso 1 1 calc R . .
Co1 Co 0.89579(2) 0.19064(2) 0.11949(7) 0.0510(3) Uani 1 1 d . . .
N1 N 0.89653(16) 0.19644(14) 0.3487(5) 0.0566(11) Uani 1 1 d . A .
N2 N 0.84068(13) 0.21469(14) -0.0096(5) 0.0560(11) Uani 1 1 d . A .
O1 O 0.87073(16) 0.12835(13) 0.1434(4) 0.0690(11) Uani 1 1 d . A .
O2 O 0.91710(13) 0.26010(13) 0.1462(5) 0.0618(10) Uani 1 1 d . A .
O3 O 0.93220(16) 0.31390(13) 0.3169(5) 0.0757(12) Uani 1 1 d . . .
O4 O 0.720(2) 0.258(2) 0.184(6) 0.47(5) Uani 0.50 1 d P B 1
H4A H 0.7010 0.2360 0.1783 0.706 Uiso 0.50 1 d PR B 1
H4B H 0.7176 0.2709 0.2705 0.706 Uiso 0.50 1 d PR B 1
O5 O 0.7455(17) 0.3065(16) 0.181(5) 0.49(5) Uani 0.50 1 d P C 2
H5A H 0.7208 0.2909 0.1776 0.732 Uiso 0.50 1 d PR C 2
H5C H 0.7453 0.3263 0.1099 0.732 Uiso 0.50 1 d PR C 2

loop_
_atom_site_aniso_label
_atom_site_aniso_U_11
_atom_site_aniso_U_22
_atom_site_aniso_U_33
_atom_site_aniso_U_23
_atom_site_aniso_U_13
_atom_site_aniso_U_12
C1 0.062(3) 0.047(3) 0.062(3) -0.001(3) -0.006(3) 0.002(2)
C2 0.102(5) 0.058(3) 0.075(4) -0.003(3) -0.019(4) -0.020(3)
C3 0.087(4) 0.044(3) 0.082(5) -0.003(3) -0.001(3) -0.018(3)
C4 0.058(3) 0.043(3) 0.071(4) 0.007(3) 0.007(3) 0.000(2)
C5 0.064(4) 0.048(3) 0.092(5) 0.000(3) 0.017(3) 0.000(3)
C6 0.092(5) 0.063(4) 0.068(4) 0.018(3) 0.028(3) 0.005(3)
C7 0.093(5) 0.083(4) 0.057(4) 0.002(3) 0.015(3) -0.010(4)
C8 0.084(4) 0.054(3) 0.055(3) 0.002(3) 0.015(3) -0.008(3)
C9 0.049(3) 0.049(3) 0.055(3) -0.004(2) 0.003(2) 0.005(2)
C10 0.050(3) 0.040(2) 0.050(3) 0.001(2) 0.001(2) 0.001(2)
C11 0.061(3) 0.049(3) 0.058(3) -0.003(3) 0.004(3) -0.001(2)
C12 0.209(10) 0.056(4) 0.051(4) -0.005(3) 0.006(5) -0.063(5)
C13 0.20(3) 0.13(2) 0.088(17) 0.044(15) 0.09(2) 0.09(2)
C13' 0.31(3) 0.051(7) 0.054(7) -0.005(5) 0.006(10) -0.067(11)
C14 0.064(3) 0.051(3) 0.069(4) 0.009(3) -0.002(3) -0.011(3)
C15 0.084(4) 0.062(4) 0.159(7) 0.059(4) -0.060(5) -0.046(3)
C16 0.087(5) 0.077(5) 0.209(10) 0.064(6) -0.085(6) -0.041(4)
C17 0.070(4) 0.099(5) 0.099(6) 0.005(4) -0.006(4) -0.001(4)
C18 0.097(5) 0.049(3) 0.190(9) 0.032(4) -0.099(6) -0.025(3)
C19 0.092(5) 0.041(3) 0.164(7) 0.019(4) -0.064(5) -0.005(3)
Co1 0.0557(5) 0.0471(5) 0.0501(5) 0.0025(3) -0.0066(3) 0.0025(3)
N1 0.073(3) 0.041(2) 0.055(3) -0.0017(19) -0.004(2) -0.006(2)
N2 0.042(2) 0.052(2) 0.074(3) 0.008(2) -0.007(2) -0.0006(18)
O1 0.103(3) 0.048(2) 0.056(2) 0.0046(18) -0.016(2) -0.009(2)
O2 0.066(2) 0.057(2) 0.062(3) 0.0103(18) -0.0052(18) -0.0091(18)
O3 0.097(3) 0.044(2) 0.086(3) 0.003(2) -0.003(2) -0.024(2)
O4 0.68(13) 0.38(5) 0.35(7) -0.02(5) 0.37(8) 0.11(7)
O5 0.65(9) 0.48(7) 0.34(5) -0.21(5) 0.10(5) -0.36(7)

loop_
_atom_type_symbol
_atom_type_description
_atom_type_scat_dispersion_real
_atom_type_scat_dispersion_imag
_atom_type_scat_source
C C 0.0033 0.0016 'International Tables Vol C Tables 4.2.6.8 and 6.1.1.4'
H H 0.0000 0.0000 'International Tables Vol C Tables 4.2.6.8 and 6.1.1.4'
N N 0.0061 0.0033 'International Tables Vol C Tables 4.2.6.8 and 6.1.1.4'
O O 0.0106 0.0060 'International Tables Vol C Tables 4.2.6.8 and 6.1.1.4'
Co Co 0.3494 0.9721 'International Tables Vol C Tables 4.2.6.8 and 6.1.1.4'

loop_
_geom_angle_atom_site_label_1
_geom_angle_atom_site_label_2
_geom_angle_atom_site_label_3
_geom_angle
_geom_angle_site_symmetry_1
_geom_angle_site_symmetry_3
O1 C1 C10 125.3(5) . .
O1 C1 C2 116.7(5) . .
C10 C1 C2 118.0(5) . .
C3 C2 C1 120.6(6) . .
C3 C2 H2 119.7 . .
C1 C2 H2 119.7 . .
C2 C3 C4 123.4(5) . .
C2 C3 H3 118.3 . .
C4 C3 H3 118.3 . .
C5 C4 C9 121.2(6) . .
C5 C4 C3 121.4(5) . .
C9 C4 C3 117.4(5) . .
C6 C5 C4 121.2(6) . .
C6 C5 H5 119.4 . .
C4 C5 H5 119.4 . .
C5 C6 C7 117.9(6) . .
C5 C6 H6 121.1 . .
C7 C6 H6 121.1 . .
C8 C7 C6 123.0(6) . .
C8 C7 H7 118.5 . .
C6 C7 H7 118.5 . .
C7 C8 C9 121.2(6) . .
C7 C8 H8 119.4 . .
C9 C8 H8 119.4 . .
C4 C9 C8 115.6(5) . .
C4 C9 C10 120.5(5) . .
C8 C9 C10 123.9(5) . .
C1 C10 C11 120.6(5) . .
C1 C10 C9 120.1(4) . .
C11 C10 C9 119.3(5) . .
N1 C11 C10 128.2(5) . .
N1 C11 H11A 105.2 . .
C10 C11 H11A 105.2 . .
N1 C12 C13 128.9(11) . .
N1 C12 C14 109.8(5) . .
C13 C12 C14 117.8(12) . .
N1 C12 C13' 112.1(7) . .
C13 C12 C13' 66.4(10) . .
C14 C12 C13' 111.7(7) . .
N1 C12 H12A 107.8 . .
C13 C12 H12A 41.5 . .
C14 C12 H12A 107.8 . .
C13' C12 H12A 107.5 . .
N1 C12 H12B 96.1 . .
C13 C12 H12B 96.0 . .
C14 C12 H12B 96.1 . .
C13' C12 H12B 29.7 . .
H12A C12 H12B 137.2 . .
C12 C13 H12A 39.2 . .
C12 C13 H13A 109.5 . .
H12A C13 H13A 124.6 . .
C12 C13 H13B 109.5 . .
H12A C13 H13B 123.0 . .
C12 C13 H13C 109.5 . .
H12A C13 H13C 70.3 . .
C12 C13' H12B 33.8 . .
C12 C13' H13D 109.5 . .
H12B C13' H13D 125.7 . .
C12 C13' H13E 109.5 . .
H12B C13' H13E 75.8 . .
H13D C13' H13E 109.5 . .
C12 C13' H13F 109.5 . .
H12B C13' H13F 119.6 . .
H13D C13' H13F 109.5 . .
H13E C13' H13F 109.5 . .
O2 C14 O3 125.3(5) . .
O2 C14 C12 119.0(5) . .
O3 C14 C12 115.6(6) . .
N2 C15 C16 125.0(5) . .
N2 C15 H15 117.5 . .
C16 C15 H15 117.5 . .
C17 C16 C15 120.5(6) . .
C17 C16 H16 119.8 . .
C15 C16 H16 119.8 . .
C16 C17 C18 114.7(6) . .
C16 C17 C17 121.8(9) . 13_654
C18 C17 C17 123.5(8) . 13_654
C19 C18 C17 120.9(6) . .
C19 C18 H18 119.6 . .
C17 C18 H18 119.6 . .
N2 C19 C18 125.3(6) . .
N2 C19 H19 117.3 . .
C18 C19 H19 117.3 . .
O1 Co1 N1 88.53(16) . .
O1 Co1 O3 100.91(19) . 12_756
N1 Co1 O3 143.93(18) . 12_756
O1 Co1 N2 94.72(16) . .
N1 Co1 N2 121.47(19) . .
O3 Co1 N2 92.63(17) 12_756 .
O1 Co1 O2 166.61(17) . .
N1 Co1 O2 78.91(16) . .
O3 Co1 O2 92.03(17) 12_756 .
N2 Co1 O2 88.00(16) . .
C11 N1 C12 117.4(5) . .
C11 N1 Co1 126.6(4) . .
C12 N1 Co1 115.8(4) . .
C19 N2 C15 113.5(5) . .
C19 N2 Co1 121.2(4) . .
C15 N2 Co1 124.7(4) . .
C1 O1 Co1 130.4(3) . .
C14 O2 Co1 116.0(3) . .
C14 O3 Co1 110.4(4) . 15_665
H4A O4 H4B 109.5 . .
H4A O4 H5A 139.5 . .
H4B O4 H5A 67.3 . .
H5A O5 H5C 109.5 . .

loop_
_geom_bond_atom_site_label_1
_geom_bond_atom_site_label_2
_geom_bond_distance
_geom_bond_site_symmetry_2
C1 O1 1.292(6) .
C1 C10 1.415(8) .
C1 C2 1.457(7) .
C2 C3 1.347(9) .
C2 H2 0.9300 .
C3 C4 1.424(8) .
C3 H3 0.9300 .
C4 C5 1.397(8) .
C4 C9 1.419(7) .
C5 C6 1.371(9) .
C5 H5 0.9300 .
C6 C7 1.380(9) .
C6 H6 0.9300 .
C7 C8 1.353(8) .
C7 H7 0.9300 .
C8 C9 1.425(8) .
C8 H8 0.9300 .
C9 C10 1.441(7) .
C10 C11 1.424(7) .
C11 N1 1.277(7) .
C11 H11A 0.9700 .
C12 N1 1.458(7) .
C12 C13 1.50(4) .
C12 C14 1.527(8) .
C12 C13' 1.544(19) .
C12 H12A 0.9597 .
C12 H12B 0.9603 .
C13 H12A 1.0064 .
C13 H13A 0.9600 .
C13 H13B 0.9600 .
C13 H13C 0.9600 .
C13' H12B 0.8546 .
C13' H13D 0.9600 .
C13' H13E 0.9600 .
C13' H13F 0.9600 .
C14 O2 1.233(7) .
C14 O3 1.260(6) .
C15 N2 1.311(7) .
C15 C16 1.359(9) .
C15 H15 0.9300 .
C16 C17 1.352(9) .
C16 H16 0.9300 .
C17 C18 1.356(9) .
C17 C17 1.477(14) 13_654
C18 C19 1.346(8) .
C18 H18 0.9300 .
C19 N2 1.302(7) .
C19 H19 0.9300 .
Co1 O1 1.967(4) .
Co1 N1 2.024(5) .
Co1 O3 2.032(4) 12_756
Co1 N2 2.087(4) .
Co1 O2 2.129(4) .
O3 Co1 2.032(4) 15_665
O4 H4A 0.8500 .
O4 H4B 0.8500 .
O4 H5A 0.9628 .
O5 H5A 0.8499 .
O5 H5C 0.8500 .

loop_
_geom_torsion_atom_site_label_1
_geom_torsion_atom_site_label_2
_geom_torsion_atom_site_label_3
_geom_torsion_atom_site_label_4
_geom_torsion
_geom_torsion_site_symmetry_1
_geom_torsion_site_symmetry_4
O1 C1 C2 C3 177.7(6) . .
C10 C1 C2 C3 -1.3(9) . .
C1 C2 C3 C4 -0.2(11) . .
C2 C3 C4 C5 -178.0(6) . .
C2 C3 C4 C9 0.8(10) . .
C9 C4 C5 C6 -1.7(9) . .
C3 C4 C5 C6 177.1(6) . .
C4 C5 C6 C7 2.0(9) . .
C5 C6 C7 C8 -1.2(10) . .
C6 C7 C8 C9 0.0(10) . .
C5 C4 C9 C8 0.4(7) . .
C3 C4 C9 C8 -178.5(5) . .
C5 C4 C9 C10 178.9(5) . .
C3 C4 C9 C10 0.1(8) . .
C7 C8 C9 C4 0.4(8) . .
C7 C8 C9 C10 -178.1(6) . .
O1 C1 C10 C11 6.1(8) . .
C2 C1 C10 C11 -175.0(5) . .
O1 C1 C10 C9 -176.8(5) . .
C2 C1 C10 C9 2.1(8) . .
C4 C9 C10 C1 -1.6(7) . .
C8 C9 C10 C1 176.8(5) . .
C4 C9 C10 C11 175.6(4) . .
C8 C9 C10 C11 -6.0(8) . .
C1 C10 C11 N1 -3.9(9) . .
C9 C10 C11 N1 179.0(5) . .
N1 C12 C14 O2 -7.4(10) . .
C13 C12 C14 O2 153.7(12) . .
C13' C12 C14 O2 -132.4(9) . .
N1 C12 C14 O3 175.0(6) . .
C13 C12 C14 O3 -23.9(14) . .
C13' C12 C14 O3 50.0(11) . .
N2 C15 C16 C17 -1.4(18) . .
C15 C16 C17 C18 0.1(15) . .
C15 C16 C17 C17 178.1(11) . 13_654
C16 C17 C18 C19 -1.6(15) . .
C17 C17 C18 C19 -179.5(11) 13_654 .
C17 C18 C19 N2 4.7(17) . .
C10 C11 N1 C12 -177.8(7) . .
C10 C11 N1 Co1 -2.2(8) . .
C13 C12 N1 C11 25.0(17) . .
C14 C12 N1 C11 -176.6(6) . .
C13' C12 N1 C11 -51.9(11) . .
C13 C12 N1 Co1 -151.1(14) . .
C14 C12 N1 Co1 7.3(9) . .
C13' C12 N1 Co1 132.0(8) . .
O1 Co1 N1 C11 4.6(5) . .
O3 Co1 N1 C11 -102.1(5) 12_756 .
N2 Co1 N1 C11 99.2(5) . .
O2 Co1 N1 C11 179.9(5) . .
O1 Co1 N1 C12 -179.8(5) . .
O3 Co1 N1 C12 73.6(6) 12_756 .
N2 Co1 N1 C12 -85.1(6) . .
O2 Co1 N1 C12 -4.4(5) . .
C18 C19 N2 C15 -5.6(14) . .
C18 C19 N2 Co1 -177.4(8) . .
C16 C15 N2 C19 3.9(14) . .
C16 C15 N2 Co1 175.4(9) . .
O1 Co1 N2 C19 -6.9(6) . .
N1 Co1 N2 C19 -98.1(6) . .
O3 Co1 N2 C19 94.3(6) 12_756 .
O2 Co1 N2 C19 -173.8(6) . .
O1 Co1 N2 C15 -177.7(6) . .
N1 Co1 N2 C15 91.1(7) . .
O3 Co1 N2 C15 -76.6(7) 12_756 .
O2 Co1 N2 C15 15.4(7) . .
C10 C1 O1 Co1 -2.0(8) . .
C2 C1 O1 Co1 179.1(4) . .
N1 Co1 O1 C1 -2.6(5) . .
O3 Co1 O1 C1 142.3(5) 12_756 .
N2 Co1 O1 C1 -124.1(5) . .
O2 Co1 O1 C1 -22.7(11) . .
O3 C14 O2 Co1 -178.7(4) . .
C12 C14 O2 Co1 4.0(8) . .
O1 Co1 O2 C14 20.7(9) . .
N1 Co1 O2 C14 0.2(4) . .
O3 Co1 O2 C14 -144.6(4) 12_756 .
N2 Co1 O2 C14 122.8(4) . .
O2 C14 O3 Co1 2.7(7) . 15_665
C12 C14 O3 Co1 -179.9(5) . 15_665
